data_1502201
loop_
_publ_author_name
'Satoh, Nobuhiro'
'Yokoshima, Satoshi'
'Fukuyama, Tohru'

_publ_section_title
;
 Total synthesis of (-)-salinosporamide A.
;
_journal_issue 12
_journal_name_full 'Organic letters'
_journal_page_first 3028
_journal_page_last 3031
_journal_paper_doi 10.1021/ol200886j
_journal_volume 13
_journal_year 2011
_chemical_absolute_configuration 'CHOOSE rm ad rmad syn or unk'
_chemical_formula_moiety 'C13 H19 N O6 '
_chemical_formula_sum 'C13 H19 N O6'
_chemical_formula_weight 285.30
_space_group_IT_number 4
_symmetry_cell_setting monoclinic
_symmetry_Int_Tables_number 4
_symmetry_space_group_name_Hall 'P 2yb'
_symmetry_space_group_name_H-M 'P 1 21 1'
_cell_angle_alpha 90.0000
_cell_angle_beta 109.834(3)
_cell_angle_gamma 90.0000
_cell_formula_units_Z 2
_cell_length_a 8.6606(4)
_cell_length_b 7.5271(4)
_cell_length_c 11.6989(5)
_cell_measurement_reflns_used 5005
_cell_measurement_temperature 93.1
_cell_measurement_theta_max 68.2
_cell_measurement_theta_min 4.0
_cell_volume 717.40(6)
_computing_cell_refinement PROCESS-AUTO
_computing_data_collection PROCESS-AUTO
_computing_data_reduction CrystalStructure
_computing_publication_material 'CrystalStructure 3.8'
_computing_structure_refinement CRYSTALS
_computing_structure_solution SIR88
_diffrn_ambient_temperature 93
_diffrn_detector_area_resol_mean 10.00
_diffrn_measured_fraction_theta_full 0.997
_diffrn_measured_fraction_theta_max 0.997
_diffrn_measurement_device_type 'Rigaku RAXIS-RAPID'
_diffrn_measurement_method \w
_diffrn_radiation_type 'Cu K\a'
_diffrn_radiation_wavelength 1.54187
_diffrn_reflns_av_R_equivalents 0.052
_diffrn_reflns_limit_h_max 10
_diffrn_reflns_limit_h_min -10
_diffrn_reflns_limit_k_max 9
_diffrn_reflns_limit_k_min -9
_diffrn_reflns_limit_l_max 13
_diffrn_reflns_limit_l_min -14
_diffrn_reflns_number 8060
_diffrn_reflns_theta_full 68.19
_diffrn_reflns_theta_max 68.19
_exptl_absorpt_coefficient_mu 0.889
_exptl_absorpt_correction_T_max 0.965
_exptl_absorpt_correction_T_min 0.761
_exptl_absorpt_correction_type multi-scan
_exptl_absorpt_process_details
;
    Higashi, T. (1995). Program for Absorption Correction.
    Rigaku Corporation, Tokyo, Japan.
;
_exptl_crystal_colour colorless
_exptl_crystal_density_diffrn 1.321
_exptl_crystal_density_method 'not measured'
_exptl_crystal_description block
_exptl_crystal_F_000 304.00
_exptl_crystal_size_max 0.17
_exptl_crystal_size_mid 0.06
_exptl_crystal_size_min 0.04
_refine_diff_density_max 0.45
_refine_diff_density_min -0.56
_refine_ls_abs_structure_details 'Flack, H. D. (1983), Acta Cryst. A39, 876-881.  1099 Friedel Pairs'
_refine_ls_abs_structure_Flack 1.1(3)
_refine_ls_extinction_coef 17(5)
_refine_ls_extinction_method 'Larson (1970) Crystallographic Computing eq. 22'
_refine_ls_goodness_of_fit_ref 1.117
_refine_ls_hydrogen_treatment refall
_refine_ls_number_parameters 202
_refine_ls_number_reflns 2508
_refine_ls_R_factor_gt 0.0537
_refine_ls_shift/su_max 0.0000
_refine_ls_structure_factor_coef Fsqd
_refine_ls_weighting_details 'w = 1/[0.0006Fo^2^ + 1.0000\s(Fo^2^)]/(4Fo^2^)'
_refine_ls_weighting_scheme calc
_refine_ls_wR_factor_ref 0.1617
_reflns_number_gt 1991
_reflns_number_total 2508
_reflns_threshold_expression F^2^>2.0\s(F^2^)
_cod_data_source_file ol200886j_si_002.cif
_cod_data_source_block '_NS07203-3'
_cod_original_formula_sum 'C13 H19 N O6 '
_cod_database_code 1502201

loop_
_symmetry_equiv_pos_site_id
_symmetry_equiv_pos_as_xyz
1 +X,+Y,+Z
2 -X,1/2+Y,-Z

loop_
_atom_site_label
_atom_site_type_symbol
_atom_site_fract_x
_atom_site_fract_y
_atom_site_fract_z
_atom_site_U_iso_or_equiv
_atom_site_adp_type
_atom_site_occupancy
_atom_site_symmetry_multiplicity
_atom_site_calc_flag
_atom_site_refinement_flags
O(1) O -0.7935(3) -0.4458(3) 0.1363(2) 0.0339(8) Uani 1.00 1 d .
O(2) O -0.7688(3) -0.1341(3) -0.0279(2) 0.0312(7) Uani 1.00 1 d .
O(3) O -0.5327(3) -0.0061(3) 0.0862(2) 0.0303(7) Uani 1.00 1 d .
O(4) O -0.6264(3) -0.2281(4) 0.3821(2) 0.0380(8) Uani 1.00 1 d .
O(5) O -0.4573(3) -0.2303(3) 0.2732(2) 0.0324(7) Uani 1.00 1 d .
O(6) O -0.8112(3) 0.1970(3) 0.1099(2) 0.0305(7) Uani 1.00 1 d .
N(1) N -0.8819(3) -0.1697(4) 0.1619(2) 0.0249(8) Uani 1.00 1 d .
C(1) C -1.1161(6) 0.2610(7) 0.4490(4) 0.0507(14) Uani 1.00 1 d .
C(2) C -1.1123(5) 0.2104(5) 0.3431(4) 0.0387(12) Uani 1.00 1 d .
C(3) C -0.9750(5) 0.2495(5) 0.2946(3) 0.0339(11) Uani 1.00 1 d .
C(4) C -0.8876(4) 0.0800(4) 0.2775(3) 0.0247(9) Uani 1.00 1 d .
C(5) C -1.0016(5) -0.0523(5) 0.1869(3) 0.0302(10) Uani 1.00 1 d .
C(6) C -0.7504(4) 0.1066(4) 0.2231(3) 0.0257(10) Uani 1.00 1 d .
C(7) C -0.7215(4) -0.0880(5) 0.1860(3) 0.0275(10) Uani 1.00 1 d .
C(8) C -0.9065(5) -0.3441(5) 0.1408(3) 0.0303(10) Uani 1.00 1 d .
C(9) C -0.6789(4) -0.0821(5) 0.0683(3) 0.0284(10) Uani 1.00 1 d .
C(10) C -0.4834(5) 0.0055(6) -0.0203(3) 0.0374(12) Uani 1.00 1 d .
C(11) C -0.5968(5) -0.1904(5) 0.2915(3) 0.0303(10) Uani 1.00 1 d .
C(12) C -0.3415(5) -0.3298(6) 0.3703(4) 0.0462(13) Uani 1.00 1 d .
C(13) C -0.5986(5) 0.1974(5) 0.3080(3) 0.0322(10) Uani 1.00 1 d .
H(1) H -0.8212 0.3238 0.1137 0.036 Uiso 1.00 1 c R
H(2) H -1.2046 0.2291 0.4873 0.063 Uiso 1.00 1 c R
H(3) H -1.0066 0.3101 0.5032 0.063 Uiso 1.00 1 c R
H(4) H -1.2195 0.1654 0.2807 0.047 Uiso 1.00 1 c R
H(5) H -1.0083 0.3513 0.2171 0.043 Uiso 1.00 1 c R
H(6) H -0.8863 0.3363 0.3641 0.043 Uiso 1.00 1 c R
H(7) H -0.8211 0.0129 0.3579 0.031 Uiso 1.00 1 c R
H(8) H -1.0740 -0.0993 0.2513 0.037 Uiso 1.00 1 c R
H(9) H -1.0600 0.0207 0.1073 0.037 Uiso 1.00 1 c R
H(10) H -1.0346 -0.3998 0.1146 0.036 Uiso 1.00 1 c R
H(11) H -0.5603 0.0881 -0.0838 0.049 Uiso 1.00 1 c R
H(12) H -0.4823 -0.1099 -0.0608 0.049 Uiso 1.00 1 c R
H(13) H -0.3603 0.0401 0.0182 0.049 Uiso 1.00 1 c R
H(14) H -0.3889 -0.4350 0.3944 0.055 Uiso 1.00 1 c R
H(15) H -0.3119 -0.2510 0.4344 0.054 Uiso 1.00 1 c R
H(16) H -0.2669 -0.3480 0.3434 0.054 Uiso 1.00 1 c R
H(17) H -0.5460 0.1369 0.3821 0.039 Uiso 1.00 1 c R
H(18) H -0.6160 0.3149 0.3261 0.039 Uiso 1.00 1 c R
H(19) H -0.5220 0.2029 0.2651 0.039 Uiso 1.00 1 c R

loop_
_atom_site_aniso_label
_atom_site_aniso_U_11
_atom_site_aniso_U_22
_atom_site_aniso_U_33
_atom_site_aniso_U_12
_atom_site_aniso_U_13
_atom_site_aniso_U_23
O(1) 0.0432(17) 0.0227(14) 0.0378(17) 0.0014(12) 0.0166(13) 0.0019(11)
O(2) 0.0367(15) 0.0300(14) 0.0274(14) 0.0022(12) 0.0115(12) -0.0046(12)
O(3) 0.0324(15) 0.0322(15) 0.0279(14) -0.0043(12) 0.0124(11) -0.0007(12)
O(4) 0.0425(17) 0.0466(17) 0.0296(14) 0.0130(15) 0.0182(12) 0.0037(14)
O(5) 0.0322(15) 0.0377(16) 0.0269(14) 0.0079(13) 0.0095(11) 0.0046(13)
O(6) 0.0419(17) 0.0222(14) 0.0256(14) -0.0010(12) 0.0091(12) 0.0016(11)
N(1) 0.0244(16) 0.0232(17) 0.0297(16) 0.0015(12) 0.0124(14) -0.0016(13)
C(1) 0.043(2) 0.069(3) 0.046(2) 0.020(2) 0.022(2) 0.002(2)
C(2) 0.038(2) 0.039(2) 0.041(2) 0.008(2) 0.017(2) 0.003(2)
C(3) 0.040(2) 0.033(2) 0.033(2) 0.0055(19) 0.0183(18) -0.0048(19)
C(4) 0.032(2) 0.0176(18) 0.0267(19) 0.0044(15) 0.0127(17) 0.0020(15)
C(5) 0.035(2) 0.029(2) 0.029(2) 0.0039(17) 0.0129(17) -0.0024(17)
C(6) 0.029(2) 0.022(2) 0.027(2) 0.0059(15) 0.0112(17) 0.0043(15)
C(7) 0.029(2) 0.028(2) 0.026(2) 0.0008(16) 0.0102(16) -0.0032(16)
C(8) 0.036(2) 0.028(2) 0.0255(19) -0.0015(18) 0.0092(17) -0.0038(16)
C(9) 0.033(2) 0.027(2) 0.026(2) 0.0025(16) 0.0095(17) 0.0040(16)
C(10) 0.050(2) 0.041(2) 0.033(2) -0.004(2) 0.028(2) 0.006(2)
C(11) 0.034(2) 0.034(2) 0.0233(19) 0.0023(17) 0.0104(17) -0.0036(17)
C(12) 0.038(2) 0.058(3) 0.040(2) 0.018(2) 0.009(2) 0.014(2)
C(13) 0.039(2) 0.029(2) 0.029(2) -0.0007(18) 0.0122(17) -0.0040(17)

loop_
_atom_type_symbol
_atom_type_description
_atom_type_scat_dispersion_real
_atom_type_scat_dispersion_imag
_atom_type_scat_source
C C 0.018 0.009
;
International Tables for Crystallography
(1992, Vol. C, Tables 4.2.6.8 and 6.1.1.4)
;
H H 0.000 0.000
;
International Tables for Crystallography
(1992, Vol. C, Table 6.1.1.4)
;
O O 0.049 0.032
;
International Tables for Crystallography
(1992, Vol. C, Tables 4.2.6.8 and 6.1.1.4)
;
N N 0.031 0.018
;
International Tables for Crystallography
(1992, Vol. C, Tables 4.2.6.8 and 6.1.1.4)
;

loop_
_geom_angle_atom_site_label_1
_geom_angle_atom_site_label_2
_geom_angle_atom_site_label_3
_geom_angle
_geom_angle_publ_flag
C(9) O(3) C(10) 115.5(2) yes
C(11) O(5) C(12) 114.6(3) yes
C(5) N(1) C(7) 113.5(2) yes
C(5) N(1) C(8) 123.3(3) yes
C(7) N(1) C(8) 122.1(3) yes
C(1) C(2) C(3) 125.1(4) yes
C(2) C(3) C(4) 112.0(3) yes
C(3) C(4) C(5) 113.5(3) yes
C(3) C(4) C(6) 115.5(3) yes
C(5) C(4) C(6) 101.8(3) yes
N(1) C(5) C(4) 101.3(3) yes
O(6) C(6) C(4) 110.7(2) yes
O(6) C(6) C(7) 103.4(3) yes
O(6) C(6) C(13) 111.0(3) yes
C(4) C(6) C(7) 102.2(3) yes
C(4) C(6) C(13) 114.1(3) yes
C(7) C(6) C(13) 114.6(3) yes
N(1) C(7) C(6) 102.5(3) yes
N(1) C(7) C(9) 109.9(2) yes
N(1) C(7) C(11) 107.8(3) yes
C(6) C(7) C(9) 109.2(3) yes
C(6) C(7) C(11) 112.3(2) yes
C(9) C(7) C(11) 114.5(3) yes
O(1) C(8) N(1) 121.8(3) yes
O(2) C(9) O(3) 124.4(4) yes
O(2) C(9) C(7) 123.6(3) yes
O(3) C(9) C(7) 111.9(2) yes
O(4) C(11) O(5) 124.3(3) yes
O(4) C(11) C(7) 121.5(4) yes
O(5) C(11) C(7) 114.2(3) yes
C(6) O(6) H(1) 116.3 no
C(2) C(1) H(2) 126.9 no
C(2) C(1) H(3) 112.4 no
H(2) C(1) H(3) 118.9 no
C(1) C(2) H(4) 117.6 no
C(3) C(2) H(4) 115.8 no
C(2) C(3) H(5) 114.1 no
C(2) C(3) H(6) 105.9 no
C(4) C(3) H(5) 117.1 no
C(4) C(3) H(6) 109.5 no
H(5) C(3) H(6) 96.4 no
C(3) C(4) H(7) 115.4 no
C(5) C(4) H(7) 109.4 no
C(6) C(4) H(7) 99.6 no
N(1) C(5) H(8) 120.6 no
N(1) C(5) H(9) 107.4 no
C(4) C(5) H(8) 96.3 no
C(4) C(5) H(9) 105.9 no
H(8) C(5) H(9) 121.2 no
O(1) C(8) H(10) 118.1 no
N(1) C(8) H(10) 119.7 no
O(3) C(10) H(11) 110.6 no
O(3) C(10) H(12) 114.3 no
O(3) C(10) H(13) 101.6 no
H(11) C(10) H(12) 107.2 no
H(11) C(10) H(13) 118.8 no
H(12) C(10) H(13) 104.6 no
O(5) C(12) H(14) 113.6 no
O(5) C(12) H(15) 103.5 no
O(5) C(12) H(16) 102.2 no
H(14) C(12) H(15) 108.4 no
H(14) C(12) H(16) 116.0 no
H(15) C(12) H(16) 112.4 no
C(6) C(13) H(17) 115.0 no
C(6) C(13) H(18) 113.9 no
C(6) C(13) H(19) 106.1 no
H(17) C(13) H(18) 108.2 no
H(17) C(13) H(19) 107.2 no
H(18) C(13) H(19) 105.8 no

loop_
_geom_bond_atom_site_label_1
_geom_bond_atom_site_label_2
_geom_bond_distance
_geom_bond_publ_flag
O(1) C(8) 1.258(5) yes
O(2) C(9) 1.197(4) yes
O(3) C(9) 1.339(4) yes
O(3) C(10) 1.450(5) yes
O(4) C(11) 1.205(5) yes
O(5) C(11) 1.332(5) yes
O(5) C(12) 1.444(4) yes
O(6) C(6) 1.422(4) yes
N(1) C(5) 1.465(5) yes
N(1) C(7) 1.457(5) yes
N(1) C(8) 1.339(4) yes
C(1) C(2) 1.307(7) yes
C(2) C(3) 1.510(7) yes
C(3) C(4) 1.531(5) yes
C(4) C(5) 1.542(5) yes
C(4) C(6) 1.539(6) yes
C(6) C(7) 1.571(5) yes
C(6) C(13) 1.515(5) yes
C(7) C(9) 1.543(6) yes
C(7) C(11) 1.542(4) yes
O(6) H(1) 0.961 no
C(1) H(2) 1.039 no
C(1) H(3) 1.015 no
C(2) H(4) 1.025 no
C(3) H(5) 1.147 no
C(3) H(6) 1.120 no
C(4) H(7) 1.052 no
C(5) H(8) 1.187 no
C(5) H(9) 1.051 no
C(8) H(10) 1.127 no
C(10) H(11) 1.023 no
C(10) H(12) 0.991 no
C(10) H(13) 1.040 no
C(12) H(14) 0.976 no
C(12) H(15) 0.922 no
C(12) H(16) 0.821 no
C(13) H(17) 0.948 no
C(13) H(18) 0.933 no
C(13) H(19) 0.959 no

loop_
_geom_contact_atom_site_label_1
_geom_contact_atom_site_label_2
_geom_contact_distance
_geom_contact_site_symmetry_2
O(1) O(6) 2.705(3) 1_545
O(1) C(6) 3.503(4) 1_545
O(1) C(10) 3.152(6) 2_445
O(1) C(13) 3.435(4) 1_545
O(2) C(3) 3.275(4) 2_345
O(2) C(8) 3.449(4) 2_355
O(2) C(10) 3.407(5) 2_445
O(4) C(1) 3.446(6) 2_346
O(4) C(13) 3.530(4) 2_446
O(5) C(10) 3.455(5) 2_445
O(6) O(1) 2.705(3) 1_565
O(6) N(1) 3.528(3) 2_355
O(6) C(8) 3.598(4) 1_565
O(6) C(8) 3.132(4) 2_355
N(1) O(6) 3.528(3) 2_345
C(1) O(4) 3.446(6) 2_356
C(1) C(12) 3.595(7) 1_465
C(3) O(2) 3.275(4) 2_355
C(6) O(1) 3.503(4) 1_565
C(8) O(2) 3.449(4) 2_345
C(8) O(6) 3.598(4) 1_545
C(8) O(6) 3.132(4) 2_345
C(9) C(10) 3.530(6) 2_445
C(10) O(1) 3.152(6) 2_455
C(10) O(2) 3.407(5) 2_455
C(10) O(5) 3.455(5) 2_455
C(10) C(9) 3.530(6) 2_455
C(12) C(1) 3.595(7) 1_645
C(13) O(1) 3.435(4) 1_565
C(13) O(4) 3.530(4) 2_456
O(1) H(1) 1.759 1_545
O(1) H(5) 2.808 1_545
O(1) H(6) 3.449 1_545
O(1) H(9) 2.709 2_345
O(1) H(11) 3.333 2_445
O(1) H(12) 3.073 2_445
O(1) H(13) 2.586 2_445
O(1) H(18) 2.868 1_545
O(1) H(19) 3.520 1_545
O(2) H(1) 3.361 2_345
O(2) H(4) 3.291 2_345
O(2) H(5) 2.396 2_345
O(2) H(9) 2.980 2_345
O(2) H(10) 2.422 2_355
O(2) H(11) 3.417 2_445
O(2) H(13) 2.681 2_445
O(3) H(4) 3.164 1_655
O(3) H(11) 3.161 2_445
O(3) H(12) 3.004 2_455
O(4) H(2) 2.470 2_346
O(4) H(14) 3.389 2_456
O(4) H(17) 2.842 2_446
O(4) H(18) 3.509 1_545
O(4) H(18) 3.362 2_446
O(5) H(8) 3.554 1_655
O(5) H(11) 2.652 2_445
O(6) H(9) 3.422 2_355
O(6) H(10) 2.613 2_355
O(6) H(12) 3.146 2_455
O(6) H(13) 3.554 2_455
N(1) H(1) 3.374 2_345
C(1) H(3) 3.543 2_346
C(1) H(7) 3.135 2_356
C(1) H(8) 3.492 2_356
C(1) H(14) 3.194 1_465
C(1) H(15) 3.490 2_456
C(1) H(16) 3.287 1_465
C(1) H(16) 3.480 2_456
C(1) H(19) 3.470 1_455
C(2) H(3) 3.480 2_346
C(2) H(16) 3.584 1_465
C(2) H(19) 3.351 1_455
C(3) H(10) 3.307 1_565
C(3) H(15) 3.298 2_456
C(4) H(15) 3.466 2_456
C(5) H(1) 3.454 2_345
C(5) H(13) 3.142 1_455
C(8) H(1) 2.656 1_545
C(8) H(1) 3.355 2_345
C(8) H(5) 2.714 1_545
C(8) H(6) 3.512 1_545
C(8) H(9) 2.996 2_345
C(8) H(13) 3.533 2_445
C(9) H(5) 3.550 2_345
C(9) H(10) 3.002 2_355
C(9) H(11) 3.199 2_445
C(9) H(13) 3.076 2_445
C(10) H(1) 3.461 2_445
C(10) H(9) 3.460 1_655
C(10) H(11) 3.344 2_445
C(10) H(12) 3.092 2_455
C(11) H(11) 3.576 2_445
C(12) H(3) 3.060 2_446
C(12) H(6) 3.309 2_446
C(12) H(7) 3.233 2_446
C(12) H(8) 3.536 1_655
C(12) H(11) 3.226 2_445
C(12) H(17) 3.364 2_446
C(12) H(18) 3.498 1_545
C(13) H(2) 3.353 1_655
C(13) H(4) 3.413 1_655
C(13) H(12) 3.512 2_455
C(13) H(14) 3.276 1_565
C(13) H(15) 3.380 2_456
H(1) O(1) 1.759 1_565
H(1) O(2) 3.361 2_355
H(1) N(1) 3.374 2_355
H(1) C(5) 3.454 2_355
H(1) C(8) 2.656 1_565
H(1) C(8) 3.355 2_355
H(1) C(10) 3.461 2_455
H(1) H(9) 2.852 2_355
H(1) H(10) 2.785 1_565
H(1) H(10) 3.043 2_355
H(1) H(12) 2.941 2_455
H(1) H(13) 3.025 2_455
H(2) O(4) 2.470 2_356
H(2) C(13) 3.353 1_455
H(2) H(6) 3.385 2_346
H(2) H(7) 2.760 2_356
H(2) H(8) 3.440 2_356
H(2) H(14) 2.991 1_465
H(2) H(16) 3.555 1_465
H(2) H(17) 2.875 1_455
H(2) H(18) 3.479 1_455
H(2) H(19) 3.082 1_455
H(3) C(1) 3.543 2_356
H(3) C(2) 3.480 2_356
H(3) C(12) 3.060 2_456
H(3) H(7) 2.972 2_356
H(3) H(8) 2.799 2_356
H(3) H(15) 2.644 2_456
H(3) H(16) 3.513 1_465
H(3) H(16) 2.713 2_456
H(4) O(2) 3.291 2_355
H(4) O(3) 3.164 1_455
H(4) C(13) 3.413 1_455
H(4) H(12) 3.412 2_355
H(4) H(13) 3.043 1_455
H(4) H(17) 3.424 1_455
H(4) H(19) 2.579 1_455
H(5) O(1) 2.808 1_565
H(5) O(2) 2.396 2_355
H(5) C(8) 2.714 1_565
H(5) C(9) 3.550 2_355
H(5) H(10) 2.195 1_565
H(6) O(1) 3.449 1_565
H(6) C(8) 3.512 1_565
H(6) C(12) 3.309 2_456
H(6) H(2) 3.385 2_356
H(6) H(10) 3.402 1_565
H(6) H(15) 2.488 2_456
H(6) H(16) 3.509 2_456
H(7) C(1) 3.135 2_346
H(7) C(12) 3.233 2_456
H(7) H(2) 2.760 2_346
H(7) H(3) 2.972 2_346
H(7) H(14) 2.878 2_456
H(7) H(15) 2.914 2_456
H(7) H(16) 3.475 2_456
H(8) O(5) 3.554 1_455
H(8) C(1) 3.492 2_346
H(8) C(12) 3.536 1_455
H(8) H(2) 3.440 2_346
H(8) H(3) 2.799 2_346
H(8) H(13) 3.178 1_455
H(8) H(16) 2.945 1_455
H(9) O(1) 2.709 2_355
H(9) O(2) 2.980 2_355
H(9) O(6) 3.422 2_345
H(9) C(8) 2.996 2_355
H(9) C(10) 3.460 1_455
H(9) H(1) 2.852 2_345
H(9) H(10) 3.035 2_355
H(9) H(13) 2.456 1_455
H(10) O(2) 2.422 2_345
H(10) O(6) 2.613 2_345
H(10) C(3) 3.307 1_545
H(10) C(9) 3.002 2_345
H(10) H(1) 2.785 1_545
H(10) H(1) 3.043 2_345
H(10) H(5) 2.195 1_545
H(10) H(6) 3.402 1_545
H(10) H(9) 3.035 2_345
H(10) H(11) 3.404 2_345
H(11) O(1) 3.333 2_455
H(11) O(2) 3.417 2_455
H(11) O(3) 3.161 2_455
H(11) O(5) 2.652 2_455
H(11) C(9) 3.199 2_455
H(11) C(10) 3.344 2_455
H(11) C(11) 3.576 2_455
H(11) C(12) 3.226 2_455
H(11) H(10) 3.404 2_355
H(11) H(12) 2.782 2_455
H(11) H(14) 3.514 2_455
H(11) H(16) 2.935 2_455
H(12) O(1) 3.073 2_455
H(12) O(3) 3.004 2_445
H(12) O(6) 3.146 2_445
H(12) C(10) 3.092 2_445
H(12) C(13) 3.512 2_445
H(12) H(1) 2.941 2_445
H(12) H(4) 3.412 2_345
H(12) H(11) 2.782 2_445
H(12) H(13) 3.083 2_445
H(12) H(18) 3.532 2_445
H(12) H(19) 2.786 2_445
H(13) O(1) 2.586 2_455
H(13) O(2) 2.681 2_455
H(13) O(6) 3.554 2_445
H(13) C(5) 3.142 1_655
H(13) C(8) 3.533 2_455
H(13) C(9) 3.076 2_455
H(13) H(1) 3.025 2_445
H(13) H(4) 3.043 1_655
H(13) H(8) 3.178 1_655
H(13) H(9) 2.456 1_655
H(13) H(12) 3.083 2_455
H(14) O(4) 3.389 2_446
H(14) C(1) 3.194 1_645
H(14) C(13) 3.276 1_545
H(14) H(2) 2.991 1_645
H(14) H(7) 2.878 2_446
H(14) H(11) 3.514 2_445
H(14) H(17) 3.482 1_545
H(14) H(17) 2.906 2_446
H(14) H(18) 2.643 1_545
H(14) H(19) 3.141 1_545
H(15) C(1) 3.490 2_446
H(15) C(3) 3.298 2_446
H(15) C(4) 3.466 2_446
H(15) C(13) 3.380 2_446
H(15) H(3) 2.644 2_446
H(15) H(6) 2.488 2_446
H(15) H(7) 2.914 2_446
H(15) H(17) 2.937 2_446
H(15) H(18) 3.110 2_446
H(16) C(1) 3.287 1_645
H(16) C(1) 3.480 2_446
H(16) C(2) 3.584 1_645
H(16) H(2) 3.555 1_645
H(16) H(3) 3.513 1_645
H(16) H(3) 2.713 2_446
H(16) H(6) 3.509 2_446
H(16) H(7) 3.475 2_446
H(16) H(8) 2.945 1_655
H(16) H(11) 2.935 2_445
H(17) O(4) 2.842 2_456
H(17) C(12) 3.364 2_456
H(17) H(2) 2.875 1_655
H(17) H(4) 3.424 1_655
H(17) H(14) 3.482 1_565
H(17) H(14) 2.906 2_456
H(17) H(15) 2.937 2_456
H(18) O(1) 2.868 1_565
H(18) O(4) 3.509 1_565
H(18) O(4) 3.362 2_456
H(18) C(12) 3.498 1_565
H(18) H(2) 3.479 1_655
H(18) H(12) 3.532 2_455
H(18) H(14) 2.643 1_565
H(18) H(15) 3.110 2_456
H(19) O(1) 3.520 1_565
H(19) C(1) 3.470 1_655
H(19) C(2) 3.351 1_655
H(19) H(2) 3.082 1_655
H(19) H(4) 2.579 1_655
H(19) H(12) 2.786 2_455
H(19) H(14) 3.141 1_565

loop_
_geom_hbond_atom_site_label_D
_geom_hbond_atom_site_label_H
_geom_hbond_atom_site_label_A
_geom_hbond_site_symmetry_A
_geom_hbond_distance_DA
_geom_hbond_distance_DH
_geom_hbond_distance_HA
_geom_hbond_angle_DHA
_geom_hbond_publ_flag
O(6) H(1) O(1) 1_565 2.705(3) 0.961 1.759 167.6 no

loop_
_geom_torsion_atom_site_label_1
_geom_torsion_atom_site_label_2
_geom_torsion_atom_site_label_3
_geom_torsion_atom_site_label_4
_geom_torsion
C(10) O(3) C(9) O(2) -2.1(5)
C(10) O(3) C(9) C(7) -179.7(3)
C(12) O(5) C(11) O(4) 1.9(5)
C(12) O(5) C(11) C(7) -178.6(3)
C(5) N(1) C(7) C(6) -3.5(4)
C(5) N(1) C(7) C(9) -119.5(3)
C(5) N(1) C(7) C(11) 115.1(3)
C(7) N(1) C(5) C(4) -22.7(4)
C(5) N(1) C(8) O(1) -170.0(3)
C(8) N(1) C(5) C(4) 145.7(3)
C(7) N(1) C(8) O(1) -2.7(5)
C(8) N(1) C(7) C(6) -172.0(3)
C(8) N(1) C(7) C(9) 72.0(4)
C(8) N(1) C(7) C(11) -53.4(4)
C(1) C(2) C(3) C(4) 115.3(4)
C(2) C(3) C(4) C(5) 60.5(4)
C(2) C(3) C(4) C(6) 177.5(2)
C(3) C(4) C(5) N(1) 164.2(3)
C(3) C(4) C(6) O(6) -56.0(3)
C(3) C(4) C(6) C(7) -165.6(2)
C(3) C(4) C(6) C(13) 70.1(3)
C(5) C(4) C(6) O(6) 67.5(3)
C(5) C(4) C(6) C(7) -42.1(3)
C(5) C(4) C(6) C(13) -166.4(3)
C(6) C(4) C(5) N(1) 39.4(3)
O(6) C(6) C(7) N(1) -86.7(3)
O(6) C(6) C(7) C(9) 29.8(3)
O(6) C(6) C(7) C(11) 157.9(3)
C(4) C(6) C(7) N(1) 28.4(3)
C(4) C(6) C(7) C(9) 144.9(2)
C(4) C(6) C(7) C(11) -87.0(3)
C(13) C(6) C(7) N(1) 152.3(3)
C(13) C(6) C(7) C(9) -91.2(3)
C(13) C(6) C(7) C(11) 36.9(5)
N(1) C(7) C(9) O(2) 1.7(5)
N(1) C(7) C(9) O(3) 179.4(2)
N(1) C(7) C(11) O(4) -46.2(4)
N(1) C(7) C(11) O(5) 134.3(3)
C(6) C(7) C(9) O(2) -110.0(4)
C(6) C(7) C(9) O(3) 67.7(3)
C(6) C(7) C(11) O(4) 65.9(5)
C(6) C(7) C(11) O(5) -113.6(3)
C(9) C(7) C(11) O(4) -168.9(3)
C(9) C(7) C(11) O(5) 11.6(4)
C(11) C(7) C(9) O(2) 123.2(4)
C(11) C(7) C(9) O(3) -59.1(4)
